data_1569877
loop_
_publ_author_name
'Hirako, Naohiro'
'Yasui, Takeshi'
'Yamamoto, Yoshihiko'

_publ_section_title
;
 Rh(iii)-catalyzed highly site- and regio-selective alkenyl C-H
 activation/annulation of 4-amino-2-quinolones with alkynes <i>via</i>
 reversible alkyne insertion.
;
_journal_issue 39
_journal_name_full 'Chemical science'
_journal_page_first 10971
_journal_page_last 10978
_journal_paper_doi 10.1039/d3sc03987k
_journal_volume 14
_journal_year 2023
_chemical_formula_moiety 'C26 H20 N2 O2'
_chemical_formula_sum 'C26 H20 N2 O2'
_chemical_formula_weight 392.46
_space_group_crystal_system monoclinic
_space_group_IT_number 14
_space_group_name_Hall '-P 2yn'
_space_group_name_H-M_alt 'P 1 21/n 1'
_atom_sites_solution_hydrogens geom
_atom_sites_solution_primary direct
_atom_sites_solution_secondary difmap
_audit_update_record
;
2023-06-30 deposited with the CCDC.	2023-09-13 downloaded from the CCDC.
;
_cell_angle_alpha 90.0000
_cell_angle_beta 103.056(7)
_cell_angle_gamma 90.0000
_cell_formula_units_Z 4
_cell_length_a 10.3174(4)
_cell_length_b 18.8450(7)
_cell_length_c 10.3316(4)
_cell_measurement_reflns_used 20842
_cell_measurement_temperature 123
_cell_measurement_theta_max 68.14
_cell_measurement_theta_min 4.39
_cell_volume 1956.86(14)
_computing_cell_refinement 'RAPID AUTO'
_computing_data_collection 'RAPID AUTO (Rigaku, ????)'
_computing_data_reduction 'RAPID AUTO'
_computing_molecular_graphics 'CrystalStructure 4.3'
_computing_publication_material 'CrystalStructure 4.3 (Rigaku, 2019)'
_computing_structure_refinement 'SHELXL97 (Sheldrick, 2008)'
_computing_structure_solution 'SIR92 (Altomare, et al., 1994)'
_diffrn_ambient_temperature 123
_diffrn_detector_area_resol_mean 10.000
_diffrn_measured_fraction_theta_full 0.987
_diffrn_measured_fraction_theta_max 0.987
_diffrn_measurement_device_type 'Rigaku R-AXIS RAPID'
_diffrn_measurement_method \w
_diffrn_radiation_type 'Cu K\a'
_diffrn_radiation_wavelength 1.54187
_diffrn_reflns_av_R_equivalents 0.0272
_diffrn_reflns_av_unetI/netI 0.0170
_diffrn_reflns_Laue_measured_fraction_full 0.000
_diffrn_reflns_Laue_measured_fraction_max 0.000
_diffrn_reflns_limit_h_max 12
_diffrn_reflns_limit_h_min -12
_diffrn_reflns_limit_k_max 22
_diffrn_reflns_limit_k_min -22
_diffrn_reflns_limit_l_max 12
_diffrn_reflns_limit_l_min -12
_diffrn_reflns_number 22156
_diffrn_reflns_point_group_measured_fraction_full 0.000
_diffrn_reflns_point_group_measured_fraction_max 0.000
_diffrn_reflns_theta_full 68.150
_diffrn_reflns_theta_max 68.150
_diffrn_reflns_theta_min 4.693
_diffrn_standards_number 0
_exptl_absorpt_coefficient_mu 0.676
_exptl_absorpt_correction_T_max 0.935
_exptl_absorpt_correction_T_min 0.699
_exptl_absorpt_correction_type multi-scan
_exptl_absorpt_process_details 'ABSCOR (Rigaku, 1995)'
_exptl_crystal_colour brown
_exptl_crystal_density_diffrn 1.332
_exptl_crystal_density_method 'not measured'
_exptl_crystal_description block
_exptl_crystal_F_000 824.00
_exptl_crystal_size_max 0.200
_exptl_crystal_size_mid 0.150
_exptl_crystal_size_min 0.100
_refine_diff_density_max 0.19
_refine_diff_density_min -0.26
_refine_ls_extinction_method none
_refine_ls_goodness_of_fit_ref 1.044
_refine_ls_hydrogen_treatment constr
_refine_ls_number_parameters 271
_refine_ls_number_reflns 3536
_refine_ls_number_restraints 0
_refine_ls_R_factor_all 0.0433
_refine_ls_R_factor_gt 0.0406
_refine_ls_shift/su_max 0.000
_refine_ls_structure_factor_coef Fsqd
_refine_ls_weighting_details 'w = 1/[\s^2^(Fo^2^)+(0.0632P)^2^+0.5101P] where P=(Fo^2^+2Fc^2^)/3'
_refine_ls_weighting_scheme calc
_refine_ls_wR_factor_gt 0.1064
_refine_ls_wR_factor_ref 0.1085
_reflns_number_gt 3262
_reflns_number_total 3536
_reflns_threshold_expression F^2^>2.0\s(F^2^)
_cod_data_source_file d3sc03987k2.cif
_cod_data_source_block NH-502
_cod_depositor_comments 'Adding full bibliography for 1569877--1569882.cif.'
_cod_original_cell_volume 1956.84(14)
_cod_database_code 1569877

loop_
_space_group_symop_id
_space_group_symop_operation_xyz
1 +X,+Y,+Z
2 1/2-X,1/2+Y,1/2-Z
3 -X,-Y,-Z
4 -1/2+X,-1/2-Y,-1/2+Z

loop_
_atom_site_label
_atom_site_type_symbol
_atom_site_fract_x
_atom_site_fract_y
_atom_site_fract_z
_atom_site_U_iso_or_equiv
_atom_site_adp_type
_atom_site_occupancy
_atom_site_symmetry_multiplicity
_atom_site_calc_flag
_atom_site_refinement_flags
_atom_site_disorder_assembly
_atom_site_disorder_group
O1 O 1.21773(9) 0.14836(5) 0.29362(10) 0.0396(3) Uani 1 1 d . . .
O2 O 0.63840(9) -0.00548(5) 0.21677(10) 0.0397(3) Uani 1 1 d . . .
N3 N 0.82275(11) 0.05066(6) 0.33936(11) 0.0316(3) Uani 1 1 d . . .
N4 N 1.16710(11) 0.03920(6) 0.19914(11) 0.0334(3) Uani 1 1 d . . .
C5 C 0.84262(13) 0.11590(7) 0.40684(13) 0.0310(3) Uani 1 1 d . . .
C6 C 0.93076(13) 0.03739(7) 0.28333(13) 0.0309(3) Uani 1 1 d . . .
C7 C 1.03682(14) -0.13392(8) 0.06182(14) 0.0389(3) Uani 1 1 d . . .
H7 H 1.0605 -0.1704 0.0081 0.047 Uiso 1 1 calc R . .
C8 C 0.74179(13) 0.14554(7) 0.47324(13) 0.0313(3) Uani 1 1 d . . .
C9 C 0.77941(14) 0.16691(7) 0.60570(14) 0.0358(3) Uani 1 1 d . . .
H9 H 0.8699 0.1636 0.6519 0.043 Uiso 1 1 calc R . .
C10 C 0.96163(13) -0.02376(7) 0.21147(13) 0.0314(3) Uani 1 1 d . . .
C11 C 1.01412(13) 0.21457(7) 0.44473(13) 0.0314(3) Uani 1 1 d . . .
C12 C 0.60842(13) 0.15215(7) 0.40595(14) 0.0329(3) Uani 1 1 d . . .
H12 H 0.5821 0.1391 0.3150 0.039 Uiso 1 1 calc R . .
C13 C 0.93521(14) 0.27495(7) 0.41212(14) 0.0344(3) Uani 1 1 d . . .
H13 H 0.8486 0.2705 0.3566 0.041 Uiso 1 1 calc R . .
C14 C 1.01705(13) 0.09400(7) 0.31563(13) 0.0309(3) Uani 1 1 d . . .
C15 C 0.88539(14) -0.08604(7) 0.18356(14) 0.0368(3) Uani 1 1 d . . .
H15 H 0.8070 -0.0908 0.2166 0.044 Uiso 1 1 calc R . .
C16 C 0.96187(13) 0.14399(7) 0.39340(13) 0.0311(3) Uani 1 1 d . . .
C17 C 1.14035(13) 0.09807(7) 0.27024(13) 0.0323(3) Uani 1 1 d . . .
C18 C 1.10673(15) 0.34850(7) 0.54164(14) 0.0382(3) Uani 1 1 d . . .
H18 H 1.1384 0.3939 0.5743 0.046 Uiso 1 1 calc R . .
C19 C 1.08237(13) -0.01938(7) 0.16773(13) 0.0321(3) Uani 1 1 d . . .
C20 C 1.18604(14) 0.28878(8) 0.57607(14) 0.0374(3) Uani 1 1 d . . .
H20 H 1.2718 0.2933 0.6332 0.045 Uiso 1 1 calc R . .
C21 C 1.11674(14) -0.07516(7) 0.09183(14) 0.0361(3) Uani 1 1 d . . .
H21 H 1.1965 -0.0722 0.0608 0.043 Uiso 1 1 calc R . .
C22 C 0.55359(15) 0.19785(7) 0.60381(15) 0.0392(3) Uani 1 1 d . . .
H22 H 0.4893 0.2151 0.6489 0.047 Uiso 1 1 calc R . .
C23 C 0.51446(13) 0.17768(7) 0.47142(15) 0.0363(3) Uani 1 1 d . . .
H23 H 0.4238 0.1814 0.4259 0.044 Uiso 1 1 calc R . .
C24 C 1.14067(13) 0.22258(7) 0.52747(14) 0.0349(3) Uani 1 1 d . . .
H24 H 1.1962 0.1822 0.5507 0.042 Uiso 1 1 calc R . .
C25 C 1.29430(14) 0.03939(8) 0.15765(16) 0.0431(4) Uani 1 1 d . . .
H25A H 1.2773 0.0373 0.0605 0.052 Uiso 1 1 calc R . .
H25B H 1.3471 -0.0019 0.1957 0.052 Uiso 1 1 calc R . .
H25C H 1.3433 0.0829 0.1891 0.052 Uiso 1 1 calc R . .
C26 C 0.68520(15) 0.19303(8) 0.67021(15) 0.0399(3) Uani 1 1 d . . .
H26 H 0.7114 0.2076 0.7604 0.048 Uiso 1 1 calc R . .
C27 C 0.70304(13) 0.00825(7) 0.32556(14) 0.0321(3) Uani 1 1 d . . .
C28 C 0.98134(15) 0.34138(7) 0.45951(14) 0.0381(3) Uani 1 1 d . . .
H28 H 0.9267 0.3820 0.4355 0.046 Uiso 1 1 calc R . .
C29 C 0.67424(17) -0.01893(8) 0.45119(16) 0.0464(4) Uani 1 1 d . . .
H29A H 0.6949 0.0179 0.5197 0.056 Uiso 1 1 calc R . .
H29B H 0.7289 -0.0610 0.4805 0.056 Uiso 1 1 calc R . .
H29C H 0.5799 -0.0316 0.4362 0.056 Uiso 1 1 calc R . .
C30 C 0.92145(15) -0.14043(8) 0.10943(15) 0.0404(3) Uani 1 1 d . . .
H30 H 0.8681 -0.1819 0.0911 0.048 Uiso 1 1 calc R . .

loop_
_atom_site_aniso_label
_atom_site_aniso_U_11
_atom_site_aniso_U_22
_atom_site_aniso_U_33
_atom_site_aniso_U_23
_atom_site_aniso_U_13
_atom_site_aniso_U_12
O1 0.0345(5) 0.0379(5) 0.0481(6) -0.0050(4) 0.0131(4) -0.0052(4)
O2 0.0352(5) 0.0358(5) 0.0452(6) -0.0040(4) 0.0028(4) -0.0019(4)
N3 0.0302(5) 0.0310(6) 0.0344(6) -0.0031(4) 0.0093(5) -0.0006(4)
N4 0.0306(6) 0.0357(6) 0.0351(6) -0.0016(5) 0.0100(5) 0.0005(4)
C5 0.0321(6) 0.0306(7) 0.0298(7) -0.0019(5) 0.0057(5) 0.0011(5)
C6 0.0298(6) 0.0323(7) 0.0308(7) 0.0008(5) 0.0069(5) 0.0010(5)
C7 0.0435(8) 0.0365(7) 0.0372(8) -0.0061(6) 0.0101(6) 0.0053(6)
C8 0.0338(7) 0.0268(6) 0.0351(7) 0.0000(5) 0.0114(6) -0.0014(5)
C9 0.0360(7) 0.0361(7) 0.0347(7) -0.0005(6) 0.0065(6) 0.0013(5)
C10 0.0323(7) 0.0324(7) 0.0292(7) 0.0001(5) 0.0065(5) 0.0032(5)
C11 0.0330(7) 0.0325(7) 0.0301(7) -0.0013(5) 0.0100(5) -0.0011(5)
C12 0.0350(7) 0.0298(7) 0.0343(7) -0.0006(5) 0.0088(6) -0.0019(5)
C13 0.0345(7) 0.0367(7) 0.0327(7) -0.0003(5) 0.0089(6) 0.0019(5)
C14 0.0308(6) 0.0313(7) 0.0304(7) 0.0009(5) 0.0062(5) 0.0015(5)
C15 0.0340(7) 0.0356(7) 0.0414(8) -0.0038(6) 0.0101(6) 0.0003(5)
C16 0.0299(6) 0.0321(7) 0.0306(7) 0.0001(5) 0.0054(5) 0.0017(5)
C17 0.0299(6) 0.0337(7) 0.0325(7) 0.0008(5) 0.0054(5) 0.0007(5)
C18 0.0493(8) 0.0327(7) 0.0367(8) -0.0051(6) 0.0183(6) -0.0083(6)
C19 0.0324(7) 0.0335(7) 0.0294(7) 0.0020(5) 0.0051(5) 0.0027(5)
C20 0.0372(7) 0.0413(8) 0.0339(8) -0.0034(6) 0.0086(6) -0.0071(6)
C21 0.0363(7) 0.0392(7) 0.0345(7) 0.0001(6) 0.0114(6) 0.0052(6)
C22 0.0432(8) 0.0365(7) 0.0433(8) 0.0033(6) 0.0207(7) 0.0062(6)
C23 0.0324(7) 0.0334(7) 0.0442(8) 0.0029(6) 0.0111(6) 0.0003(5)
C24 0.0351(7) 0.0341(7) 0.0358(8) 0.0002(6) 0.0088(6) 0.0009(5)
C25 0.0354(7) 0.0471(8) 0.0505(9) -0.0075(7) 0.0173(7) -0.0025(6)
C26 0.0505(8) 0.0382(7) 0.0326(8) -0.0009(6) 0.0128(6) 0.0044(6)
C27 0.0291(6) 0.0263(6) 0.0415(8) 0.0001(5) 0.0090(6) 0.0031(5)
C28 0.0464(8) 0.0321(7) 0.0389(8) 0.0014(6) 0.0160(6) 0.0049(6)
C29 0.0544(9) 0.0377(8) 0.0511(10) 0.0062(7) 0.0204(7) -0.0026(7)
C30 0.0401(8) 0.0338(7) 0.0468(9) -0.0073(6) 0.0089(6) -0.0022(6)

loop_
_atom_type_symbol
_atom_type_description
_atom_type_scat_dispersion_real
_atom_type_scat_dispersion_imag
_atom_type_scat_source
C C 0.0181 0.0091
;
International Tables for Crystallography
(Vol. C, Tables 4.2.6.8 and 6.1.1.4)
;
H H 0.0000 0.0000
;
International Tables for Crystallography
(Vol. C, Table 6.1.1.4)
;
O O 0.0492 0.0322
;
International Tables for Crystallography
(Vol. C, Tables 4.2.6.8 and 6.1.1.4)
;
N N 0.0311 0.0180
;
International Tables for Crystallography
(Vol. C, Tables 4.2.6.8 and 6.1.1.4)
;

loop_
_geom_angle_atom_site_label_1
_geom_angle_atom_site_label_2
_geom_angle_atom_site_label_3
_geom_angle
_geom_angle_site_symmetry_1
_geom_angle_site_symmetry_3
_geom_angle_publ_flag
C6 N3 C5 108.85(10) . . ?
C6 N3 C27 127.23(11) . . ?
C5 N3 C27 123.79(10) . . ?
C17 N4 C19 124.25(11) . . ?
C17 N4 C25 116.64(11) . . ?
C19 N4 C25 119.10(11) . . ?
C16 C5 N3 108.68(11) . . ?
C16 C5 C8 129.84(12) . . ?
N3 C5 C8 121.43(11) . . ?
C14 C6 N3 107.11(11) . . ?
C14 C6 C10 122.37(12) . . ?
N3 C6 C10 130.40(12) . . ?
C21 C7 C30 120.58(13) . . ?
C21 C7 H7 119.7 . . ?
C30 C7 H7 119.7 . . ?
C9 C8 C12 119.08(12) . . ?
C9 C8 C5 119.68(12) . . ?
C12 C8 C5 121.24(12) . . ?
C26 C9 C8 120.26(13) . . ?
C26 C9 H9 119.9 . . ?
C8 C9 H9 119.9 . . ?
C15 C10 C19 118.26(12) . . ?
C15 C10 C6 126.38(12) . . ?
C19 C10 C6 115.35(12) . . ?
C13 C11 C24 118.22(12) . . ?
C13 C11 C16 119.90(12) . . ?
C24 C11 C16 121.87(12) . . ?
C23 C12 C8 120.35(13) . . ?
C23 C12 H12 119.8 . . ?
C8 C12 H12 119.8 . . ?
C28 C13 C11 121.01(13) . . ?
C28 C13 H13 119.5 . . ?
C11 C13 H13 119.5 . . ?
C6 C14 C16 109.05(11) . . ?
C6 C14 C17 121.73(12) . . ?
C16 C14 C17 129.20(12) . . ?
C30 C15 C10 121.69(13) . . ?
C30 C15 H15 119.2 . . ?
C10 C15 H15 119.2 . . ?
C5 C16 C14 106.31(11) . . ?
C5 C16 C11 124.67(12) . . ?
C14 C16 C11 128.93(12) . . ?
O1 C17 N4 121.43(12) . . ?
O1 C17 C14 123.70(12) . . ?
N4 C17 C14 114.86(11) . . ?
C28 C18 C20 119.55(13) . . ?
C28 C18 H18 120.2 . . ?
C20 C18 H18 120.2 . . ?
N4 C19 C21 119.77(12) . . ?
N4 C19 C10 121.25(12) . . ?
C21 C19 C10 118.99(12) . . ?
C24 C20 C18 120.33(13) . . ?
C24 C20 H20 119.8 . . ?
C18 C20 H20 119.8 . . ?
C7 C21 C19 121.01(13) . . ?
C7 C21 H21 119.5 . . ?
C19 C21 H21 119.5 . . ?
C26 C22 C23 120.43(13) . . ?
C26 C22 H22 119.8 . . ?
C23 C22 H22 119.8 . . ?
C12 C23 C22 119.69(13) . . ?
C12 C23 H23 120.2 . . ?
C22 C23 H23 120.2 . . ?
C20 C24 C11 120.74(13) . . ?
C20 C24 H24 119.6 . . ?
C11 C24 H24 119.6 . . ?
N4 C25 H25A 109.5 . . ?
N4 C25 H25B 109.5 . . ?
H25A C25 H25B 109.5 . . ?
N4 C25 H25C 109.5 . . ?
H25A C25 H25C 109.5 . . ?
H25B C25 H25C 109.5 . . ?
C22 C26 C9 120.16(14) . . ?
C22 C26 H26 119.9 . . ?
C9 C26 H26 119.9 . . ?
O2 C27 N3 119.47(12) . . ?
O2 C27 C29 124.47(13) . . ?
N3 C27 C29 115.96(12) . . ?
C18 C28 C13 120.13(13) . . ?
C18 C28 H28 119.9 . . ?
C13 C28 H28 119.9 . . ?
C27 C29 H29A 109.5 . . ?
C27 C29 H29B 109.5 . . ?
H29A C29 H29B 109.5 . . ?
C27 C29 H29C 109.5 . . ?
H29A C29 H29C 109.5 . . ?
H29B C29 H29C 109.5 . . ?
C15 C30 C7 119.33(13) . . ?
C15 C30 H30 120.3 . . ?
C7 C30 H30 120.3 . . ?

loop_
_geom_bond_atom_site_label_1
_geom_bond_atom_site_label_2
_geom_bond_distance
_geom_bond_site_symmetry_2
_geom_bond_publ_flag
O1 C17 1.2275(16) . ?
O2 C27 1.1985(17) . ?
N3 C6 1.3896(16) . ?
N3 C5 1.4055(17) . ?
N3 C27 1.4509(16) . ?
N4 C17 1.3922(17) . ?
N4 C19 1.4000(18) . ?
N4 C25 1.4698(17) . ?
C5 C16 1.3748(18) . ?
C5 C8 1.4790(17) . ?
C6 C14 1.3812(18) . ?
C6 C10 1.4448(18) . ?
C7 C21 1.374(2) . ?
C7 C30 1.392(2) . ?
C7 H7 0.9500 . ?
C8 C9 1.395(2) . ?
C8 C12 1.4000(19) . ?
C9 C26 1.387(2) . ?
C9 H9 0.9500 . ?
C10 C15 1.4060(19) . ?
C10 C19 1.4202(18) . ?
C11 C13 1.3954(19) . ?
C11 C24 1.3979(19) . ?
C11 C16 1.4872(18) . ?
C12 C23 1.3875(19) . ?
C12 H12 0.9500 . ?
C13 C28 1.389(2) . ?
C13 H13 0.9500 . ?
C14 C16 1.4365(18) . ?
C14 C17 1.4539(18) . ?
C15 C30 1.380(2) . ?
C15 H15 0.9500 . ?
C18 C28 1.384(2) . ?
C18 C20 1.390(2) . ?
C18 H18 0.9500 . ?
C19 C21 1.4040(19) . ?
C20 C24 1.3861(19) . ?
C20 H20 0.9500 . ?
C21 H21 0.9500 . ?
C22 C26 1.379(2) . ?
C22 C23 1.389(2) . ?
C22 H22 0.9500 . ?
C23 H23 0.9500 . ?
C24 H24 0.9500 . ?
C25 H25A 0.9800 . ?
C25 H25B 0.9800 . ?
C25 H25C 0.9800 . ?
C26 H26 0.9500 . ?
C27 C29 1.486(2) . ?
C28 H28 0.9500 . ?
C29 H29A 0.9800 . ?
C29 H29B 0.9800 . ?
C29 H29C 0.9800 . ?
C30 H30 0.9500 . ?

loop_
_geom_torsion_atom_site_label_1
_geom_torsion_atom_site_label_2
_geom_torsion_atom_site_label_3
_geom_torsion_atom_site_label_4
_geom_torsion
_geom_torsion_site_symmetry_1
_geom_torsion_site_symmetry_2
_geom_torsion_site_symmetry_3
_geom_torsion_site_symmetry_4
_geom_torsion_publ_flag
C6 N3 C5 C16 0.23(14) . . . . ?
C27 N3 C5 C16 -175.99(12) . . . . ?
C6 N3 C5 C8 177.98(12) . . . . ?
C27 N3 C5 C8 1.76(19) . . . . ?
C5 N3 C6 C14 -0.06(14) . . . . ?
C27 N3 C6 C14 176.00(12) . . . . ?
C5 N3 C6 C10 175.93(13) . . . . ?
C27 N3 C6 C10 -8.0(2) . . . . ?
C16 C5 C8 C9 -54.6(2) . . . . ?
N3 C5 C8 C9 128.16(14) . . . . ?
C16 C5 C8 C12 125.90(15) . . . . ?
N3 C5 C8 C12 -51.33(18) . . . . ?
C12 C8 C9 C26 1.2(2) . . . . ?
C5 C8 C9 C26 -178.27(12) . . . . ?
C14 C6 C10 C15 174.55(13) . . . . ?
N3 C6 C10 C15 -0.9(2) . . . . ?
C14 C6 C10 C19 -4.48(19) . . . . ?
N3 C6 C10 C19 -179.93(12) . . . . ?
C9 C8 C12 C23 -1.85(19) . . . . ?
C5 C8 C12 C23 177.65(12) . . . . ?
C24 C11 C13 C28 0.6(2) . . . . ?
C16 C11 C13 C28 179.56(12) . . . . ?
N3 C6 C14 C16 -0.13(15) . . . . ?
C10 C6 C14 C16 -176.51(12) . . . . ?
N3 C6 C14 C17 -178.77(11) . . . . ?
C10 C6 C14 C17 4.9(2) . . . . ?
C19 C10 C15 C30 -3.5(2) . . . . ?
C6 C10 C15 C30 177.46(13) . . . . ?
N3 C5 C16 C14 -0.30(14) . . . . ?
C8 C5 C16 C14 -177.80(13) . . . . ?
N3 C5 C16 C11 176.43(12) . . . . ?
C8 C5 C16 C11 -1.1(2) . . . . ?
C6 C14 C16 C5 0.27(15) . . . . ?
C17 C14 C16 C5 178.77(13) . . . . ?
C6 C14 C16 C11 -176.27(13) . . . . ?
C17 C14 C16 C11 2.2(2) . . . . ?
C13 C11 C16 C5 -52.72(19) . . . . ?
C24 C11 C16 C5 126.25(15) . . . . ?
C13 C11 C16 C14 123.25(15) . . . . ?
C24 C11 C16 C14 -57.8(2) . . . . ?
C19 N4 C17 O1 -179.15(12) . . . . ?
C25 N4 C17 O1 1.98(19) . . . . ?
C19 N4 C17 C14 2.10(19) . . . . ?
C25 N4 C17 C14 -176.77(12) . . . . ?
C6 C14 C17 O1 177.86(13) . . . . ?
C16 C14 C17 O1 -0.5(2) . . . . ?
C6 C14 C17 N4 -3.42(19) . . . . ?
C16 C14 C17 N4 178.24(13) . . . . ?
C17 N4 C19 C21 178.00(12) . . . . ?
C25 N4 C19 C21 -3.15(19) . . . . ?
C17 N4 C19 C10 -2.1(2) . . . . ?
C25 N4 C19 C10 176.71(12) . . . . ?
C15 C10 C19 N4 -176.05(12) . . . . ?
C6 C10 C19 N4 3.06(18) . . . . ?
C15 C10 C19 C21 3.81(19) . . . . ?
C6 C10 C19 C21 -177.08(12) . . . . ?
C28 C18 C20 C24 0.7(2) . . . . ?
C30 C7 C21 C19 -1.9(2) . . . . ?
N4 C19 C21 C7 178.67(12) . . . . ?
C10 C19 C21 C7 -1.2(2) . . . . ?
C8 C12 C23 C22 1.1(2) . . . . ?
C26 C22 C23 C12 0.4(2) . . . . ?
C18 C20 C24 C11 -0.9(2) . . . . ?
C13 C11 C24 C20 0.2(2) . . . . ?
C16 C11 C24 C20 -178.74(12) . . . . ?
C23 C22 C26 C9 -1.0(2) . . . . ?
C8 C9 C26 C22 0.2(2) . . . . ?
C6 N3 C27 O2 -54.90(18) . . . . ?
C5 N3 C27 O2 120.60(14) . . . . ?
C6 N3 C27 C29 121.52(14) . . . . ?
C5 N3 C27 C29 -62.97(17) . . . . ?
C20 C18 C28 C13 0.1(2) . . . . ?
C11 C13 C28 C18 -0.7(2) . . . . ?
C10 C15 C30 C7 0.5(2) . . . . ?
C21 C7 C30 C15 2.2(2) . . . . ?
